data_7009590
loop_
_publ_author_name
'Christofi, A. Maria'
'Garratt, Peter J.'
'Hogarth, Graeme'
'Steed, Jonathan W.'

_publ_section_title
;
 Synthesis and structures of chromium tricarbonyl complexes of benzylic
 halides and benzylic alcohols&#x200A;&#x2020;
;
_journal_issue 13
_journal_name_full 'Journal of the Chemical Society, Dalton Transactions'
_journal_page_first 2137
_journal_paper_doi 10.1039/b002142n
_journal_year 2000
_chemical_formula_sum 'C15 H18 Cr O5'
_chemical_formula_weight 330.29
_chemical_name_systematic
; 
 ? 
;
_space_group_IT_number 2
_symmetry_cell_setting triclinic
_symmetry_space_group_name_Hall '-P 1'
_symmetry_space_group_name_H-M 'P -1'
_atom_sites_solution_hydrogens geom
_atom_sites_solution_primary direct
_atom_sites_solution_secondary difmap
_audit_creation_method SHELXL-97
_cell_angle_alpha 69.767(5)
_cell_angle_beta 82.210(6)
_cell_angle_gamma 84.463(5)
_cell_formula_units_Z 4
_cell_length_a 8.7270(7)
_cell_length_b 11.9245(11)
_cell_length_c 14.7140(10)
_cell_measurement_temperature 100(2)
_cell_volume 1421.4(2)
_computing_cell_refinement DENZO-SMN
_computing_data_collection 'Nonius Collect'
_computing_data_reduction DENZO-SMN
_computing_molecular_graphics RES2INS
_computing_structure_refinement 'SHELXL-97 (Sheldrick, 1997)'
_computing_structure_solution 'SHELXS-97 (Sheldrick, 1990)'
_diffrn_ambient_temperature 100(2)
_diffrn_measured_fraction_theta_full 0.972
_diffrn_measured_fraction_theta_max 0.972
_diffrn_measurement_device_type KappaCCD
_diffrn_measurement_method '1o phi scans + omega to complete'
_diffrn_radiation_monochromator graphite
_diffrn_radiation_source 'fine-focus sealed tube'
_diffrn_radiation_type MoK\a
_diffrn_radiation_wavelength 0.71073
_diffrn_reflns_av_R_equivalents 0.0275
_diffrn_reflns_av_sigmaI/netI 0.0651
_diffrn_reflns_limit_h_max 11
_diffrn_reflns_limit_h_min -10
_diffrn_reflns_limit_k_max 15
_diffrn_reflns_limit_k_min -15
_diffrn_reflns_limit_l_max 19
_diffrn_reflns_limit_l_min -19
_diffrn_reflns_number 10021
_diffrn_reflns_theta_full 27.50
_diffrn_reflns_theta_max 27.50
_diffrn_reflns_theta_min 2.84
_diffrn_standards_decay_% 0
_exptl_absorpt_coefficient_mu 0.823
_exptl_absorpt_correction_T_max 0.9222
_exptl_absorpt_correction_T_min 0.7342
_exptl_absorpt_correction_type Scalepack
_exptl_crystal_colour yellow
_exptl_crystal_density_diffrn 1.543
_exptl_crystal_density_method 'not measured'
_exptl_crystal_description block
_exptl_crystal_F_000 688
_exptl_crystal_size_max 0.40
_exptl_crystal_size_mid 0.20
_exptl_crystal_size_min 0.10
_refine_diff_density_max 0.601
_refine_diff_density_min -0.833
_refine_diff_density_rms 0.135
_refine_ls_extinction_coef 0.0093(15)
_refine_ls_extinction_expression Fc^*^=kFc[1+0.001xFc^2^\l^3^/sin(2\q)]^-1/4^
_refine_ls_extinction_method SHELXL
_refine_ls_goodness_of_fit_ref 1.064
_refine_ls_hydrogen_treatment mixed
_refine_ls_matrix_type full
_refine_ls_number_parameters 391
_refine_ls_number_reflns 6355
_refine_ls_number_restraints 0
_refine_ls_restrained_S_all 1.064
_refine_ls_R_factor_all 0.0571
_refine_ls_R_factor_gt 0.0444
_refine_ls_shift/su_max 0.017
_refine_ls_shift/su_mean 0.000
_refine_ls_structure_factor_coef Fsqd
_refine_ls_weighting_details 'calc w=1/[\s^2^(Fo^2^)+(0.0382P)^2^+1.2563P] where P=(Fo^2^+2Fc^2^)/3'
_refine_ls_weighting_scheme calc
_refine_ls_wR_factor_gt 0.1129
_refine_ls_wR_factor_ref 0.1210
_reflns_number_gt 5205
_reflns_number_total 6355
_reflns_threshold_expression >2sigma(I)
_cod_data_source_file b002142n.txt
_cod_data_source_block mc444
_cod_original_sg_symbol_H-M P-1
_cod_database_code 7009590

loop_
_symmetry_equiv_pos_as_xyz
'x, y, z'
'-x, -y, -z'

loop_
_atom_site_label
_atom_site_type_symbol
_atom_site_fract_x
_atom_site_fract_y
_atom_site_fract_z
_atom_site_U_iso_or_equiv
_atom_site_adp_type
_atom_site_occupancy
_atom_site_symmetry_multiplicity
_atom_site_calc_flag
_atom_site_refinement_flags
_atom_site_disorder_assembly
_atom_site_disorder_group
Cr1 Cr 0.84816(3) 0.82152(3) 0.44179(2) 0.01098(11) Uani 1 1 d . . .
Cr2 Cr 0.33884(3) 0.82700(3) -0.05469(2) 0.01063(11) Uani 1 1 d . . .
O10 O 0.50803(18) 0.70053(14) -0.31096(11) 0.0202(3) Uani 1 1 d . . .
H10 H 0.4467 0.6966 -0.3490 0.024 Uiso 1 1 calc R . .
O4 O 1.29362(17) 0.66622(14) 0.57652(11) 0.0200(3) Uani 1 1 d . . .
O5 O 0.74904(19) 0.55985(14) 0.29748(12) 0.0225(4) Uani 1 1 d . . .
H5 H 0.6750 0.5492 0.2709 0.027 Uiso 1 1 calc R . .
O9 O 0.52770(19) 0.52917(14) 0.19613(11) 0.0234(4) Uani 1 1 d . . .
H9 H 0.4855 0.4656 0.2307 0.028 Uiso 1 1 calc R . .
O2 O 0.90921(19) 1.05936(14) 0.28715(12) 0.0234(4) Uani 1 1 d . . .
O1 O 0.8242(2) 0.93904(15) 0.59391(12) 0.0234(4) Uani 1 1 d . . .
C23 C 0.3134(2) 0.67304(18) -0.10229(15) 0.0132(4) Uani 1 1 d . . .
O3 O 0.50641(18) 0.88343(16) 0.44373(14) 0.0280(4) Uani 1 1 d . . .
O8 O -0.00213(18) 0.88913(17) -0.05213(14) 0.0301(4) Uani 1 1 d . . .
C7 C 0.8336(2) 0.66911(18) 0.39215(15) 0.0133(4) Uani 1 1 d . . .
O7 O 0.3942(2) 1.06550(14) -0.20969(12) 0.0258(4) Uani 1 1 d . . .
C10 C 1.1714(2) 0.75637(19) 0.54652(15) 0.0141(4) Uani 1 1 d . . .
H10A H 1.2166 0.8320 0.5030 0.017 Uiso 1 1 calc R . .
H10B H 1.1143 0.7713 0.6045 0.017 Uiso 1 1 calc R . .
C28 C 0.4488(2) 0.78985(19) -0.26794(15) 0.0155(4) Uani 1 1 d . . .
H28A H 0.3437 0.8193 -0.2867 0.019 Uiso 1 1 calc R . .
H28B H 0.5163 0.8585 -0.2928 0.019 Uiso 1 1 calc R . .
C14 C 0.6883(2) 0.5420(2) 0.55180(16) 0.0182(4) Uani 1 1 d . . .
H14A H 0.7100 0.4998 0.6192 0.027 Uiso 1 1 calc R . .
H14B H 0.6774 0.4836 0.5201 0.027 Uiso 1 1 calc R . .
H14C H 0.5919 0.5917 0.5515 0.027 Uiso 1 1 calc R . .
C22 C 0.4421(2) 0.73826(18) -0.15806(14) 0.0123(4) Uani 1 1 d . . .
C12 C 0.9863(3) 0.7762(2) 0.22826(15) 0.0190(4) Uani 1 1 d . . .
H12A H 1.0715 0.7292 0.2056 0.028 Uiso 1 1 calc R . .
H12B H 1.0104 0.8607 0.2038 0.028 Uiso 1 1 calc R . .
H12C H 0.8906 0.7672 0.2040 0.028 Uiso 1 1 calc R . .
C26 C 0.6817(2) 0.7438(2) 0.04207(16) 0.0181(4) Uani 1 1 d . . .
H26A H 0.7604 0.6775 0.0542 0.027 Uiso 1 1 calc R . .
H26B H 0.6370 0.7527 0.1042 0.027 Uiso 1 1 calc R . .
H26C H 0.7295 0.8180 0.0002 0.027 Uiso 1 1 calc R . .
O6 O 0.33438(19) 0.94761(15) 0.09406(12) 0.0225(3) Uani 1 1 d . . .
C8 C 0.8206(2) 0.62105(18) 0.49699(15) 0.0129(4) Uani 1 1 d . . .
C9 C 0.9307(2) 0.64791(18) 0.54744(14) 0.0124(4) Uani 1 1 d . . .
C13 C 0.7048(2) 0.65323(19) 0.33852(16) 0.0162(4) Uani 1 1 d . . .
H13A H 0.6093 0.6326 0.3842 0.019 Uiso 1 1 calc R . .
H13B H 0.6826 0.7292 0.2859 0.019 Uiso 1 1 calc R . .
C2 C 0.8837(2) 0.96788(19) 0.34755(16) 0.0155(4) Uani 1 1 d . . .
C21 C 0.5679(2) 0.75503(18) -0.11080(14) 0.0128(4) Uani 1 1 d . . .
C25 C 0.4115(2) 0.6198(2) 0.15870(15) 0.0162(4) Uani 1 1 d . . .
H25A H 0.4245 0.6904 0.1771 0.019 Uiso 1 1 calc R . .
H25B H 0.3079 0.5896 0.1877 0.019 Uiso 1 1 calc R . .
C17 C 0.3717(2) 0.9743(2) -0.14978(16) 0.0166(4) Uani 1 1 d . . .
C24 C 0.3059(2) 0.62893(18) 0.00231(15) 0.0126(4) Uani 1 1 d . . .
C15 C 0.9120(2) 0.6017(2) 0.65803(15) 0.0178(4) Uani 1 1 d . . .
H15A H 0.8051 0.6188 0.6821 0.027 Uiso 1 1 calc R . .
H15B H 0.9831 0.6413 0.6818 0.027 Uiso 1 1 calc R . .
H15C H 0.9357 0.5151 0.6816 0.027 Uiso 1 1 calc R . .
C11 C 1.2243(2) 0.8157(2) 0.33278(15) 0.0174(4) Uani 1 1 d . . .
H11A H 1.1984 0.9014 0.3026 0.026 Uiso 1 1 calc R . .
H11B H 1.2634 0.7814 0.2819 0.026 Uiso 1 1 calc R . .
H11C H 1.3040 0.8046 0.3766 0.026 Uiso 1 1 calc R . .
C19 C 0.4220(2) 0.65620(18) 0.04881(14) 0.0126(4) Uani 1 1 d . . .
C6 C 0.9649(2) 0.73198(18) 0.33888(15) 0.0138(4) Uani 1 1 d . . .
C16 C 0.3371(2) 0.90103(19) 0.03656(15) 0.0146(4) Uani 1 1 d . . .
C18 C 0.1291(3) 0.86467(19) -0.05342(16) 0.0178(4) Uani 1 1 d . . .
C29 C 0.1845(2) 0.6481(2) -0.15071(16) 0.0179(4) Uani 1 1 d . . .
H29A H 0.1990 0.6926 -0.2208 0.027 Uiso 1 1 calc R . .
H29B H 0.0846 0.6733 -0.1226 0.027 Uiso 1 1 calc R . .
H29C H 0.1866 0.5622 -0.1401 0.027 Uiso 1 1 calc R . .
C1 C 0.8352(2) 0.89371(19) 0.53530(16) 0.0159(4) Uani 1 1 d . . .
C4 C 1.0599(2) 0.71801(18) 0.49362(15) 0.0127(4) Uani 1 1 d . . .
C3 C 0.6376(2) 0.85797(19) 0.44153(16) 0.0171(4) Uani 1 1 d . . .
C30 C 0.1720(3) 0.5536(2) 0.06029(17) 0.0211(5) Uani 1 1 d . . .
H30A H 0.0807 0.6061 0.0667 0.032 Uiso 1 1 calc R . .
H30B H 0.2005 0.5054 0.1252 0.032 Uiso 1 1 calc R . .
H30C H 0.1485 0.5006 0.0264 0.032 Uiso 1 1 calc R . .
C5 C 1.0812(2) 0.75385(18) 0.39009(15) 0.0128(4) Uani 1 1 d . . .
C20 C 0.5553(2) 0.71809(18) -0.00776(14) 0.0122(4) Uani 1 1 d . . .
C27 C 0.7117(2) 0.8126(2) -0.17168(16) 0.0184(4) Uani 1 1 d . . .
H27A H 0.6917 0.8996 -0.1977 0.028 Uiso 1 1 calc R . .
H27B H 0.7393 0.7817 -0.2257 0.028 Uiso 1 1 calc R . .
H27C H 0.7973 0.7939 -0.1311 0.028 Uiso 1 1 calc R . .
H4 H 1.2587 0.5887 0.6189 0.022 Uiso 1 1 d R . .

loop_
_atom_site_aniso_label
_atom_site_aniso_U_11
_atom_site_aniso_U_22
_atom_site_aniso_U_33
_atom_site_aniso_U_23
_atom_site_aniso_U_13
_atom_site_aniso_U_12
Cr1 0.01039(17) 0.01118(19) 0.01100(18) -0.00275(13) -0.00233(12) -0.00087(12)
Cr2 0.01019(17) 0.01095(19) 0.01034(18) -0.00263(13) -0.00186(12) -0.00117(12)
O10 0.0216(8) 0.0248(8) 0.0188(8) -0.0131(7) -0.0010(6) -0.0023(6)
O4 0.0189(7) 0.0176(8) 0.0237(8) -0.0060(6) -0.0086(6) 0.0035(6)
O5 0.0265(8) 0.0191(8) 0.0276(9) -0.0124(7) -0.0090(7) -0.0026(7)
O9 0.0301(8) 0.0192(8) 0.0177(8) -0.0014(6) -0.0084(7) 0.0035(7)
O2 0.0273(8) 0.0160(8) 0.0215(8) 0.0014(7) -0.0038(7) -0.0022(6)
O1 0.0323(9) 0.0220(8) 0.0191(8) -0.0112(7) -0.0037(7) 0.0007(7)
C23 0.0137(9) 0.0122(9) 0.0147(10) -0.0051(8) -0.0033(8) -0.0005(7)
O3 0.0126(8) 0.0330(10) 0.0390(10) -0.0128(8) -0.0041(7) -0.0001(7)
O8 0.0125(8) 0.0355(10) 0.0447(11) -0.0161(9) -0.0053(7) 0.0005(7)
C7 0.0138(9) 0.0112(9) 0.0157(10) -0.0046(8) -0.0047(8) -0.0003(7)
O7 0.0344(9) 0.0149(8) 0.0214(8) 0.0036(7) -0.0063(7) -0.0019(7)
C10 0.0130(9) 0.0160(10) 0.0147(10) -0.0053(8) -0.0070(8) 0.0004(8)
C28 0.0204(10) 0.0149(10) 0.0109(9) -0.0035(8) -0.0031(8) -0.0003(8)
C14 0.0170(10) 0.0188(10) 0.0185(10) -0.0053(8) 0.0007(8) -0.0066(8)
C22 0.0146(9) 0.0120(9) 0.0105(9) -0.0044(7) -0.0010(7) 0.0000(7)
C12 0.0221(10) 0.0220(11) 0.0130(10) -0.0053(8) -0.0020(8) -0.0041(9)
C26 0.0150(9) 0.0208(11) 0.0185(10) -0.0047(9) -0.0058(8) -0.0038(8)
O6 0.0305(9) 0.0213(8) 0.0187(8) -0.0102(7) -0.0033(7) -0.0025(7)
C8 0.0133(9) 0.0101(9) 0.0148(10) -0.0031(8) -0.0026(7) -0.0008(7)
C9 0.0119(9) 0.0122(9) 0.0116(9) -0.0021(7) -0.0031(7) 0.0012(7)
C13 0.0170(10) 0.0155(10) 0.0189(10) -0.0076(8) -0.0074(8) 0.0002(8)
C2 0.0117(9) 0.0186(10) 0.0181(10) -0.0081(9) -0.0043(8) 0.0011(8)
C21 0.0125(9) 0.0129(9) 0.0119(9) -0.0034(8) 0.0002(7) -0.0006(7)
C25 0.0150(9) 0.0184(10) 0.0135(10) -0.0031(8) -0.0034(8) 0.0004(8)
C17 0.0156(9) 0.0200(11) 0.0161(10) -0.0077(9) -0.0049(8) 0.0014(8)
C24 0.0132(9) 0.0114(9) 0.0131(9) -0.0031(8) -0.0025(7) -0.0026(7)
C15 0.0159(9) 0.0234(11) 0.0112(9) -0.0018(8) -0.0021(8) -0.0018(8)
C11 0.0144(9) 0.0223(11) 0.0151(10) -0.0065(8) 0.0028(8) -0.0056(8)
C19 0.0139(9) 0.0107(9) 0.0117(9) -0.0014(7) -0.0031(7) 0.0002(7)
C6 0.0167(9) 0.0138(10) 0.0117(9) -0.0053(8) -0.0022(8) 0.0004(8)
C16 0.0124(9) 0.0142(10) 0.0140(9) -0.0001(8) -0.0033(7) -0.0004(7)
C18 0.0193(10) 0.0161(10) 0.0200(11) -0.0073(9) -0.0035(8) -0.0047(8)
C29 0.0169(10) 0.0207(11) 0.0182(10) -0.0070(9) -0.0054(8) -0.0041(8)
C1 0.0135(9) 0.0131(10) 0.0174(10) -0.0001(8) -0.0026(8) -0.0007(8)
C4 0.0105(9) 0.0145(10) 0.0137(10) -0.0051(8) -0.0033(7) 0.0007(7)
C3 0.0185(10) 0.0151(10) 0.0191(10) -0.0063(8) -0.0034(8) -0.0041(8)
C30 0.0209(10) 0.0237(11) 0.0184(11) -0.0054(9) 0.0012(9) -0.0110(9)
C5 0.0106(9) 0.0138(9) 0.0136(9) -0.0041(8) -0.0009(7) -0.0009(7)
C20 0.0119(9) 0.0116(9) 0.0132(9) -0.0039(8) -0.0036(7) 0.0008(7)
C27 0.0139(9) 0.0243(11) 0.0165(10) -0.0067(9) 0.0030(8) -0.0056(8)

loop_
_atom_type_symbol
_atom_type_description
_atom_type_scat_dispersion_real
_atom_type_scat_dispersion_imag
_atom_type_scat_source
C C 0.0033 0.0016 'International Tables Vol C Tables 4.2.6.8 and 6.1.1.4'
H H 0.0000 0.0000 'International Tables Vol C Tables 4.2.6.8 and 6.1.1.4'
O O 0.0106 0.0060 'International Tables Vol C Tables 4.2.6.8 and 6.1.1.4'
Cr Cr 0.3209 0.6236 'International Tables Vol C Tables 4.2.6.8 and 6.1.1.4'

loop_
_geom_angle_atom_site_label_1
_geom_angle_atom_site_label_2
_geom_angle_atom_site_label_3
_geom_angle
_geom_angle_site_symmetry_1
_geom_angle_site_symmetry_3
_geom_angle_publ_flag
C2 Cr1 C1 88.94(9) . . ?
C2 Cr1 C3 89.47(9) . . ?
C1 Cr1 C3 85.24(9) . . ?
C2 Cr1 C4 113.80(8) . . ?
C1 Cr1 C4 91.18(8) . . ?
C3 Cr1 C4 156.42(9) . . ?
C2 Cr1 C7 117.23(9) . . ?
C1 Cr1 C7 153.73(8) . . ?
C3 Cr1 C7 92.28(8) . . ?
C4 Cr1 C7 80.71(8) . . ?
C2 Cr1 C6 89.51(8) . . ?
C1 Cr1 C6 156.44(9) . . ?
C3 Cr1 C6 118.26(9) . . ?
C4 Cr1 C6 68.06(7) . . ?
C7 Cr1 C6 37.31(7) . . ?
C2 Cr1 C9 151.75(8) . . ?
C1 Cr1 C9 90.76(8) . . ?
C3 Cr1 C9 118.66(8) . . ?
C4 Cr1 C9 37.96(7) . . ?
C7 Cr1 C9 67.53(7) . . ?
C6 Cr1 C9 79.72(7) . . ?
C2 Cr1 C5 88.47(8) . . ?
C1 Cr1 C5 119.03(8) . . ?
C3 Cr1 C5 155.58(9) . . ?
C4 Cr1 C5 37.36(7) . . ?
C7 Cr1 C5 67.29(7) . . ?
C6 Cr1 C5 37.41(7) . . ?
C9 Cr1 C5 67.14(7) . . ?
C2 Cr1 C8 154.66(9) . . ?
C1 Cr1 C8 116.38(8) . . ?
C3 Cr1 C8 93.60(8) . . ?
C4 Cr1 C8 67.19(7) . . ?
C7 Cr1 C8 37.56(7) . . ?
C6 Cr1 C8 66.92(7) . . ?
C9 Cr1 C8 36.51(7) . . ?
C5 Cr1 C8 78.44(7) . . ?
C18 Cr2 C16 87.06(9) . . ?
C18 Cr2 C17 88.62(9) . . ?
C16 Cr2 C17 87.76(9) . . ?
C18 Cr2 C22 116.36(9) . . ?
C16 Cr2 C22 156.40(8) . . ?
C17 Cr2 C22 89.87(8) . . ?
C18 Cr2 C19 119.13(9) . . ?
C16 Cr2 C19 90.72(8) . . ?
C17 Cr2 C19 152.10(8) . . ?
C22 Cr2 C19 80.56(7) . . ?
C18 Cr2 C23 90.91(9) . . ?
C16 Cr2 C23 154.20(8) . . ?
C17 Cr2 C23 117.92(9) . . ?
C22 Cr2 C23 37.57(7) . . ?
C19 Cr2 C23 67.93(7) . . ?
C18 Cr2 C20 156.93(9) . . ?
C16 Cr2 C20 91.87(8) . . ?
C17 Cr2 C20 114.38(8) . . ?
C22 Cr2 C20 67.85(7) . . ?
C19 Cr2 C20 37.80(7) . . ?
C23 Cr2 C20 80.11(7) . . ?
C18 Cr2 C24 92.89(8) . . ?
C16 Cr2 C24 116.83(8) . . ?
C17 Cr2 C24 155.41(9) . . ?
C22 Cr2 C24 67.51(7) . . ?
C19 Cr2 C24 37.06(7) . . ?
C23 Cr2 C24 37.56(7) . . ?
C20 Cr2 C24 67.09(7) . . ?
C18 Cr2 C21 153.96(9) . . ?
C16 Cr2 C21 118.80(8) . . ?
C17 Cr2 C21 89.47(8) . . ?
C22 Cr2 C21 37.67(7) . . ?
C19 Cr2 C21 67.02(7) . . ?
C23 Cr2 C21 67.25(7) . . ?
C20 Cr2 C21 36.71(7) . . ?
C24 Cr2 C21 78.52(7) . . ?
C22 C23 C24 119.40(18) . . ?
C22 C23 C29 121.33(18) . . ?
C24 C23 C29 119.27(18) . . ?
C22 C23 Cr2 70.20(11) . . ?
C24 C23 Cr2 72.40(12) . . ?
C29 C23 Cr2 129.90(14) . . ?
C6 C7 C8 120.43(18) . . ?
C6 C7 C13 119.84(18) . . ?
C8 C7 C13 119.72(18) . . ?
C6 C7 Cr1 72.39(12) . . ?
C8 C7 Cr1 73.80(12) . . ?
C13 C7 Cr1 125.32(14) . . ?
O4 C10 C4 111.17(17) . . ?
O10 C28 C22 110.57(17) . . ?
C23 C22 C21 120.43(18) . . ?
C23 C22 C28 120.15(18) . . ?
C21 C22 C28 119.42(17) . . ?
C23 C22 Cr2 72.23(11) . . ?
C21 C22 Cr2 73.89(11) . . ?
C28 C22 Cr2 126.37(14) . . ?
C9 C8 C7 119.75(18) . . ?
C9 C8 C14 120.86(18) . . ?
C7 C8 C14 119.39(18) . . ?
C9 C8 Cr1 70.58(11) . . ?
C7 C8 Cr1 68.63(11) . . ?
C14 C8 Cr1 133.92(14) . . ?
C8 C9 C4 119.82(18) . . ?
C8 C9 C15 119.43(18) . . ?
C4 C9 C15 120.75(18) . . ?
C8 C9 Cr1 72.92(11) . . ?
C4 C9 Cr1 69.31(11) . . ?
C15 C9 Cr1 130.60(14) . . ?
O5 C13 C7 110.36(17) . . ?
O2 C2 Cr1 178.50(19) . . ?
C20 C21 C22 119.72(17) . . ?
C20 C21 C27 120.63(18) . . ?
C22 C21 C27 119.66(17) . . ?
C20 C21 Cr2 70.52(11) . . ?
C22 C21 Cr2 68.44(11) . . ?
C27 C21 Cr2 133.93(15) . . ?
O9 C25 C19 110.70(17) . . ?
O7 C17 Cr2 179.0(2) . . ?
C19 C24 C23 119.92(18) . . ?
C19 C24 C30 121.56(18) . . ?
C23 C24 C30 118.53(18) . . ?
C19 C24 Cr2 69.78(11) . . ?
C23 C24 Cr2 70.04(11) . . ?
C30 C24 Cr2 133.30(15) . . ?
C24 C19 C20 120.44(18) . . ?
C24 C19 C25 121.47(18) . . ?
C20 C19 C25 118.08(18) . . ?
C24 C19 Cr2 73.16(11) . . ?
C20 C19 Cr2 72.19(11) . . ?
C25 C19 Cr2 127.66(14) . . ?
C7 C6 C5 119.61(18) . . ?
C7 C6 C12 121.35(18) . . ?
C5 C6 C12 119.04(18) . . ?
C7 C6 Cr1 70.30(11) . . ?
C5 C6 Cr1 72.09(11) . . ?
C12 C6 Cr1 130.28(15) . . ?
O6 C16 Cr2 179.29(18) . . ?
O8 C18 Cr2 179.3(2) . . ?
O1 C1 Cr1 178.80(19) . . ?
C5 C4 C9 119.97(18) . . ?
C5 C4 C10 119.64(18) . . ?
C9 C4 C10 120.37(18) . . ?
C5 C4 Cr1 73.44(11) . . ?
C9 C4 Cr1 72.73(11) . . ?
C10 C4 Cr1 124.35(14) . . ?
O3 C3 Cr1 177.2(2) . . ?
C4 C5 C6 119.84(18) . . ?
C4 C5 C11 120.98(18) . . ?
C6 C5 C11 119.17(18) . . ?
C4 C5 Cr1 69.20(11) . . ?
C6 C5 Cr1 70.49(11) . . ?
C11 C5 Cr1 133.00(15) . . ?
C21 C20 C19 119.61(18) . . ?
C21 C20 C26 119.97(18) . . ?
C19 C20 C26 120.42(18) . . ?
C21 C20 Cr2 72.78(11) . . ?
C19 C20 Cr2 70.00(11) . . ?
C26 C20 Cr2 129.37(14) . . ?

loop_
_geom_bond_atom_site_label_1
_geom_bond_atom_site_label_2
_geom_bond_distance
_geom_bond_site_symmetry_2
_geom_bond_publ_flag
Cr1 C2 1.838(2) . ?
Cr1 C1 1.845(2) . ?
Cr1 C3 1.847(2) . ?
Cr1 C4 2.193(2) . ?
Cr1 C7 2.200(2) . ?
Cr1 C6 2.227(2) . ?
Cr1 C9 2.238(2) . ?
Cr1 C5 2.249(2) . ?
Cr1 C8 2.269(2) . ?
Cr2 C18 1.841(2) . ?
Cr2 C16 1.842(2) . ?
Cr2 C17 1.848(2) . ?
Cr2 C22 2.192(2) . ?
Cr2 C19 2.205(2) . ?
Cr2 C23 2.218(2) . ?
Cr2 C20 2.234(2) . ?
Cr2 C24 2.249(2) . ?
Cr2 C21 2.264(2) . ?
O10 C28 1.440(3) . ?
O4 C10 1.438(2) . ?
O5 C13 1.440(3) . ?
O9 C25 1.424(3) . ?
O2 C2 1.163(3) . ?
O1 C1 1.156(3) . ?
C23 C22 1.420(3) . ?
C23 C24 1.438(3) . ?
C23 C29 1.513(3) . ?
O3 C3 1.155(3) . ?
O8 C18 1.154(3) . ?
C7 C6 1.416(3) . ?
C7 C8 1.440(3) . ?
C7 C13 1.519(3) . ?
O7 C17 1.153(3) . ?
C10 C4 1.517(3) . ?
C28 C22 1.513(3) . ?
C14 C8 1.518(3) . ?
C22 C21 1.440(3) . ?
C12 C6 1.518(3) . ?
C26 C20 1.513(3) . ?
O6 C16 1.158(3) . ?
C8 C9 1.412(3) . ?
C9 C4 1.442(3) . ?
C9 C15 1.518(3) . ?
C21 C20 1.417(3) . ?
C21 C27 1.512(3) . ?
C25 C19 1.514(3) . ?
C24 C19 1.416(3) . ?
C24 C30 1.517(3) . ?
C11 C5 1.508(3) . ?
C19 C20 1.439(3) . ?
C6 C5 1.436(3) . ?
C4 C5 1.423(3) . ?

loop_
_geom_hbond_atom_site_label_D
_geom_hbond_atom_site_label_H
_geom_hbond_atom_site_label_A
_geom_hbond_distance_DH
_geom_hbond_distance_HA
_geom_hbond_distance_DA
_geom_hbond_angle_DHA
_geom_hbond_site_symmetry_A
O10 H10 O4 0.84 1.97 2.805(2) 171.8 1_454
O5 H5 O9 0.84 1.88 2.717(2) 172.4 .
O9 H9 O10 0.84 1.92 2.697(2) 152.7 2_665
O4 H4 O5 0.97 1.77 2.719(2) 163.7 2_766

loop_
_geom_torsion_atom_site_label_1
_geom_torsion_atom_site_label_2
_geom_torsion_atom_site_label_3
_geom_torsion_atom_site_label_4
_geom_torsion
_geom_torsion_site_symmetry_1
_geom_torsion_site_symmetry_2
_geom_torsion_site_symmetry_3
_geom_torsion_site_symmetry_4
_geom_torsion_publ_flag
C18 Cr2 C23 C22 135.03(13) . . . . ?
C16 Cr2 C23 C22 -139.83(19) . . . . ?
C17 Cr2 C23 C22 46.11(14) . . . . ?
C19 Cr2 C23 C22 -103.71(13) . . . . ?
C20 Cr2 C23 C22 -66.35(12) . . . . ?
C24 Cr2 C23 C22 -131.41(17) . . . . ?
C21 Cr2 C23 C22 -30.38(11) . . . . ?
C18 Cr2 C23 C24 -93.56(13) . . . . ?
C16 Cr2 C23 C24 -8.4(2) . . . . ?
C17 Cr2 C23 C24 177.52(12) . . . . ?
C22 Cr2 C23 C24 131.41(17) . . . . ?
C19 Cr2 C23 C24 27.70(11) . . . . ?
C20 Cr2 C23 C24 65.07(12) . . . . ?
C21 Cr2 C23 C24 101.03(12) . . . . ?
C18 Cr2 C23 C29 20.23(19) . . . . ?
C16 Cr2 C23 C29 105.4(2) . . . . ?
C17 Cr2 C23 C29 -68.7(2) . . . . ?
C22 Cr2 C23 C29 -114.8(2) . . . . ?
C19 Cr2 C23 C29 141.5(2) . . . . ?
C20 Cr2 C23 C29 178.86(19) . . . . ?
C24 Cr2 C23 C29 113.8(2) . . . . ?
C21 Cr2 C23 C29 -145.2(2) . . . . ?
C2 Cr1 C7 C6 46.27(14) . . . . ?
C1 Cr1 C7 C6 -139.29(18) . . . . ?
C3 Cr1 C7 C6 136.85(13) . . . . ?
C4 Cr1 C7 C6 -65.80(12) . . . . ?
C9 Cr1 C7 C6 -102.96(13) . . . . ?
C5 Cr1 C7 C6 -29.38(11) . . . . ?
C8 Cr1 C7 C6 -130.21(17) . . . . ?
C2 Cr1 C7 C8 176.48(12) . . . . ?
C1 Cr1 C7 C8 -9.1(2) . . . . ?
C3 Cr1 C7 C8 -92.94(13) . . . . ?
C4 Cr1 C7 C8 64.41(12) . . . . ?
C6 Cr1 C7 C8 130.21(17) . . . . ?
C9 Cr1 C7 C8 27.25(11) . . . . ?
C5 Cr1 C7 C8 100.83(12) . . . . ?
C2 Cr1 C7 C13 -68.25(19) . . . . ?
C1 Cr1 C7 C13 106.2(2) . . . . ?
C3 Cr1 C7 C13 22.33(18) . . . . ?
C4 Cr1 C7 C13 179.68(18) . . . . ?
C6 Cr1 C7 C13 -114.5(2) . . . . ?
C9 Cr1 C7 C13 142.52(19) . . . . ?
C5 Cr1 C7 C13 -143.90(19) . . . . ?
C8 Cr1 C7 C13 115.3(2) . . . . ?
C24 C23 C22 C21 3.1(3) . . . . ?
C29 C23 C22 C21 -176.36(19) . . . . ?
Cr2 C23 C22 C21 58.26(17) . . . . ?
C24 C23 C22 C28 -177.42(18) . . . . ?
C29 C23 C22 C28 3.1(3) . . . . ?
Cr2 C23 C22 C28 -122.28(18) . . . . ?
C24 C23 C22 Cr2 -55.14(17) . . . . ?
C29 C23 C22 Cr2 125.38(19) . . . . ?
O10 C28 C22 C23 -83.5(2) . . . . ?
O10 C28 C22 C21 96.0(2) . . . . ?
O10 C28 C22 Cr2 -172.90(13) . . . . ?
C18 Cr2 C22 C23 -52.05(14) . . . . ?
C16 Cr2 C22 C23 135.5(2) . . . . ?
C17 Cr2 C22 C23 -140.45(13) . . . . ?
C19 Cr2 C22 C23 65.87(12) . . . . ?
C20 Cr2 C22 C23 103.02(13) . . . . ?
C24 Cr2 C22 C23 29.66(11) . . . . ?
C21 Cr2 C22 C23 130.25(17) . . . . ?
C18 Cr2 C22 C21 177.70(12) . . . . ?
C16 Cr2 C22 C21 5.2(3) . . . . ?
C17 Cr2 C22 C21 89.30(12) . . . . ?
C19 Cr2 C22 C21 -64.38(12) . . . . ?
C23 Cr2 C22 C21 -130.25(17) . . . . ?
C20 Cr2 C22 C21 -27.23(11) . . . . ?
C24 Cr2 C22 C21 -100.59(12) . . . . ?
C18 Cr2 C22 C28 62.72(19) . . . . ?
C16 Cr2 C22 C28 -109.8(2) . . . . ?
C17 Cr2 C22 C28 -25.68(18) . . . . ?
C19 Cr2 C22 C28 -179.35(18) . . . . ?
C23 Cr2 C22 C28 114.8(2) . . . . ?
C20 Cr2 C22 C28 -142.21(19) . . . . ?
C24 Cr2 C22 C28 144.43(19) . . . . ?
C21 Cr2 C22 C28 -115.0(2) . . . . ?
C6 C7 C8 C9 7.0(3) . . . . ?
C13 C7 C8 C9 -172.41(18) . . . . ?
Cr1 C7 C8 C9 -50.59(17) . . . . ?
C6 C7 C8 C14 -173.03(19) . . . . ?
C13 C7 C8 C14 7.6(3) . . . . ?
Cr1 C7 C8 C14 129.39(18) . . . . ?
C6 C7 C8 Cr1 57.59(17) . . . . ?
C13 C7 C8 Cr1 -121.83(18) . . . . ?
C2 Cr1 C8 C9 127.34(19) . . . . ?
C1 Cr1 C8 C9 -49.81(14) . . . . ?
C3 Cr1 C8 C9 -136.28(13) . . . . ?
C4 Cr1 C8 C9 29.61(11) . . . . ?
C7 Cr1 C8 C9 134.66(17) . . . . ?
C6 Cr1 C8 C9 104.46(13) . . . . ?
C5 Cr1 C8 C9 67.03(12) . . . . ?
C2 Cr1 C8 C7 -7.3(2) . . . . ?
C1 Cr1 C8 C7 175.53(12) . . . . ?
C3 Cr1 C8 C7 89.06(13) . . . . ?
C4 Cr1 C8 C7 -105.06(13) . . . . ?
C6 Cr1 C8 C7 -30.20(11) . . . . ?
C9 Cr1 C8 C7 -134.66(17) . . . . ?
C5 Cr1 C8 C7 -67.63(12) . . . . ?
C2 Cr1 C8 C14 -118.1(2) . . . . ?
C1 Cr1 C8 C14 64.7(2) . . . . ?
C3 Cr1 C8 C14 -21.7(2) . . . . ?
C4 Cr1 C8 C14 144.2(2) . . . . ?
C7 Cr1 C8 C14 -110.8(2) . . . . ?
C6 Cr1 C8 C14 -141.0(2) . . . . ?
C9 Cr1 C8 C14 114.6(2) . . . . ?
C5 Cr1 C8 C14 -178.4(2) . . . . ?
C7 C8 C9 C4 -3.3(3) . . . . ?
C14 C8 C9 C4 176.78(18) . . . . ?
Cr1 C8 C9 C4 -52.97(17) . . . . ?
C7 C8 C9 C15 177.19(18) . . . . ?
C14 C8 C9 C15 -2.8(3) . . . . ?
Cr1 C8 C9 C15 127.47(18) . . . . ?
C7 C8 C9 Cr1 49.72(17) . . . . ?
C14 C8 C9 Cr1 -130.25(19) . . . . ?
C2 Cr1 C9 C8 -134.03(18) . . . . ?
C1 Cr1 C9 C8 136.81(12) . . . . ?
C3 Cr1 C9 C8 51.82(14) . . . . ?
C4 Cr1 C9 C8 -132.24(17) . . . . ?
C7 Cr1 C9 C8 -27.98(11) . . . . ?
C6 Cr1 C9 C8 -64.87(12) . . . . ?
C5 Cr1 C9 C8 -101.78(13) . . . . ?
C2 Cr1 C9 C4 -1.8(2) . . . . ?
C1 Cr1 C9 C4 -90.95(13) . . . . ?
C3 Cr1 C9 C4 -175.94(12) . . . . ?
C7 Cr1 C9 C4 104.25(13) . . . . ?
C6 Cr1 C9 C4 67.37(12) . . . . ?
C5 Cr1 C9 C4 30.46(11) . . . . ?
C8 Cr1 C9 C4 132.24(17) . . . . ?
C2 Cr1 C9 C15 111.5(2) . . . . ?
C1 Cr1 C9 C15 22.38(19) . . . . ?
C3 Cr1 C9 C15 -62.6(2) . . . . ?
C4 Cr1 C9 C15 113.3(2) . . . . ?
C7 Cr1 C9 C15 -142.4(2) . . . . ?
C6 Cr1 C9 C15 -179.30(19) . . . . ?
C5 Cr1 C9 C15 143.8(2) . . . . ?
C8 Cr1 C9 C15 -114.4(2) . . . . ?
C6 C7 C13 O5 77.8(2) . . . . ?
C8 C7 C13 O5 -102.8(2) . . . . ?
Cr1 C7 C13 O5 166.62(13) . . . . ?
C1 Cr1 C2 O2 125(8) . . . . ?
C3 Cr1 C2 O2 -149(8) . . . . ?
C4 Cr1 C2 O2 35(8) . . . . ?
C7 Cr1 C2 O2 -57(8) . . . . ?
C6 Cr1 C2 O2 -31(8) . . . . ?
C9 Cr1 C2 O2 36(8) . . . . ?
C5 Cr1 C2 O2 6(8) . . . . ?
C8 Cr1 C2 O2 -52(8) . . . . ?
C23 C22 C21 C20 -7.1(3) . . . . ?
C28 C22 C21 C20 173.40(18) . . . . ?
Cr2 C22 C21 C20 50.32(17) . . . . ?
C23 C22 C21 C27 173.25(19) . . . . ?
C28 C22 C21 C27 -6.2(3) . . . . ?
Cr2 C22 C21 C27 -129.30(18) . . . . ?
C23 C22 C21 Cr2 -57.45(17) . . . . ?
C28 C22 C21 Cr2 123.08(18) . . . . ?
C18 Cr2 C21 C20 -139.55(19) . . . . ?
C16 Cr2 C21 C20 47.54(15) . . . . ?
C17 Cr2 C21 C20 134.68(13) . . . . ?
C22 Cr2 C21 C20 -134.84(18) . . . . ?
C19 Cr2 C21 C20 -29.89(12) . . . . ?
C23 Cr2 C21 C20 -104.54(13) . . . . ?
C24 Cr2 C21 C20 -66.91(12) . . . . ?
C18 Cr2 C21 C22 -4.7(2) . . . . ?
C16 Cr2 C21 C22 -177.62(12) . . . . ?
C17 Cr2 C21 C22 -90.48(13) . . . . ?
C19 Cr2 C21 C22 104.95(13) . . . . ?
C23 Cr2 C21 C22 30.30(11) . . . . ?
C20 Cr2 C21 C22 134.84(18) . . . . ?
C24 Cr2 C21 C22 67.93(12) . . . . ?
C18 Cr2 C21 C27 106.3(3) . . . . ?
C16 Cr2 C21 C27 -66.6(2) . . . . ?
C17 Cr2 C21 C27 20.5(2) . . . . ?
C22 Cr2 C21 C27 111.0(2) . . . . ?
C19 Cr2 C21 C27 -144.1(2) . . . . ?
C23 Cr2 C21 C27 141.3(2) . . . . ?
C20 Cr2 C21 C27 -114.2(2) . . . . ?
C24 Cr2 C21 C27 178.9(2) . . . . ?
C18 Cr2 C17 O7 -148(12) . . . . ?
C16 Cr2 C17 O7 125(12) . . . . ?
C22 Cr2 C17 O7 -31(12) . . . . ?
C19 Cr2 C17 O7 38(12) . . . . ?
C23 Cr2 C17 O7 -58(12) . . . . ?
C20 Cr2 C17 O7 34(12) . . . . ?
C24 Cr2 C17 O7 -54(12) . . . . ?
C21 Cr2 C17 O7 6(12) . . . . ?
C22 C23 C24 C19 3.4(3) . . . . ?
C29 C23 C24 C19 -177.13(18) . . . . ?
Cr2 C23 C24 C19 -50.71(17) . . . . ?
C22 C23 C24 C30 -176.63(19) . . . . ?
C29 C23 C24 C30 2.9(3) . . . . ?
Cr2 C23 C24 C30 129.28(19) . . . . ?
C22 C23 C24 Cr2 54.09(17) . . . . ?
C29 C23 C24 Cr2 -126.42(18) . . . . ?
C18 Cr2 C24 C19 -137.90(13) . . . . ?
C16 Cr2 C24 C19 -49.73(14) . . . . ?
C17 Cr2 C24 C19 129.1(2) . . . . ?
C22 Cr2 C24 C19 104.71(13) . . . . ?
C23 Cr2 C24 C19 134.37(17) . . . . ?
C20 Cr2 C24 C19 30.26(11) . . . . ?
C21 Cr2 C24 C19 66.91(12) . . . . ?
C18 Cr2 C24 C23 87.74(13) . . . . ?
C16 Cr2 C24 C23 175.91(12) . . . . ?
C17 Cr2 C24 C23 -5.3(2) . . . . ?
C22 Cr2 C24 C23 -29.66(11) . . . . ?
C19 Cr2 C24 C23 -134.37(17) . . . . ?
C20 Cr2 C24 C23 -104.11(12) . . . . ?
C21 Cr2 C24 C23 -67.46(12) . . . . ?
C18 Cr2 C24 C30 -23.1(2) . . . . ?
C16 Cr2 C24 C30 65.1(2) . . . . ?
C17 Cr2 C24 C30 -116.1(2) . . . . ?
C22 Cr2 C24 C30 -140.5(2) . . . . ?
C19 Cr2 C24 C30 114.8(2) . . . . ?
C23 Cr2 C24 C30 -110.8(2) . . . . ?
C20 Cr2 C24 C30 145.0(2) . . . . ?
C21 Cr2 C24 C30 -178.3(2) . . . . ?
C23 C24 C19 C20 -5.9(3) . . . . ?
C30 C24 C19 C20 174.10(19) . . . . ?
Cr2 C24 C19 C20 -56.74(17) . . . . ?
C23 C24 C19 C25 175.10(18) . . . . ?
C30 C24 C19 C25 -4.9(3) . . . . ?
Cr2 C24 C19 C25 124.28(19) . . . . ?
C23 C24 C19 Cr2 50.83(17) . . . . ?
C30 C24 C19 Cr2 -129.16(19) . . . . ?
O9 C25 C19 C24 111.2(2) . . . . ?
O9 C25 C19 C20 -67.8(2) . . . . ?
O9 C25 C19 Cr2 -156.28(14) . . . . ?
C18 Cr2 C19 C24 50.05(15) . . . . ?
C16 Cr2 C19 C24 137.09(12) . . . . ?
C17 Cr2 C19 C24 -136.36(19) . . . . ?
C22 Cr2 C19 C24 -64.95(12) . . . . ?
C23 Cr2 C19 C24 -28.05(11) . . . . ?
C20 Cr2 C19 C24 -130.78(17) . . . . ?
C21 Cr2 C19 C24 -101.71(13) . . . . ?
C18 Cr2 C19 C20 -179.17(12) . . . . ?
C16 Cr2 C19 C20 -92.13(13) . . . . ?
C17 Cr2 C19 C20 -5.6(2) . . . . ?
C22 Cr2 C19 C20 65.83(12) . . . . ?
C23 Cr2 C19 C20 102.73(13) . . . . ?
C24 Cr2 C19 C20 130.78(17) . . . . ?
C21 Cr2 C19 C20 29.07(11) . . . . ?
C18 Cr2 C19 C25 -67.0(2) . . . . ?
C16 Cr2 C19 C25 19.99(18) . . . . ?
C17 Cr2 C19 C25 106.6(2) . . . . ?
C22 Cr2 C19 C25 177.96(19) . . . . ?
C23 Cr2 C19 C25 -145.14(19) . . . . ?
C20 Cr2 C19 C25 112.1(2) . . . . ?
C24 Cr2 C19 C25 -117.1(2) . . . . ?
C21 Cr2 C19 C25 141.20(19) . . . . ?
C8 C7 C6 C5 -3.7(3) . . . . ?
C13 C7 C6 C5 175.76(18) . . . . ?
Cr1 C7 C6 C5 54.61(17) . . . . ?
C8 C7 C6 C12 175.86(19) . . . . ?
C13 C7 C6 C12 -4.7(3) . . . . ?
Cr1 C7 C6 C12 -125.87(19) . . . . ?
C8 C7 C6 Cr1 -58.27(17) . . . . ?
C13 C7 C6 Cr1 121.14(18) . . . . ?
C2 Cr1 C6 C7 -140.02(13) . . . . ?
C1 Cr1 C6 C7 133.8(2) . . . . ?
C3 Cr1 C6 C7 -50.88(14) . . . . ?
C4 Cr1 C6 C7 103.98(13) . . . . ?
C9 Cr1 C6 C7 66.24(12) . . . . ?
C5 Cr1 C6 C7 131.85(17) . . . . ?
C8 Cr1 C6 C7 30.40(11) . . . . ?
C2 Cr1 C6 C5 88.13(13) . . . . ?
C1 Cr1 C6 C5 1.9(3) . . . . ?
C3 Cr1 C6 C5 177.27(12) . . . . ?
C4 Cr1 C6 C5 -27.88(11) . . . . ?
C7 Cr1 C6 C5 -131.85(17) . . . . ?
C9 Cr1 C6 C5 -65.61(12) . . . . ?
C8 Cr1 C6 C5 -101.45(13) . . . . ?
C2 Cr1 C6 C12 -25.1(2) . . . . ?
C1 Cr1 C6 C12 -111.3(2) . . . . ?
C3 Cr1 C6 C12 64.0(2) . . . . ?
C4 Cr1 C6 C12 -141.1(2) . . . . ?
C7 Cr1 C6 C12 114.9(2) . . . . ?
C9 Cr1 C6 C12 -178.9(2) . . . . ?
C5 Cr1 C6 C12 -113.3(2) . . . . ?
C8 Cr1 C6 C12 145.3(2) . . . . ?
C18 Cr2 C16 O6 11(15) . . . . ?
C17 Cr2 C16 O6 100(15) . . . . ?
C22 Cr2 C16 O6 -175(100) . . . . ?
C19 Cr2 C16 O6 -108(15) . . . . ?
C23 Cr2 C16 O6 -75(15) . . . . ?
C20 Cr2 C16 O6 -146(15) . . . . ?
C24 Cr2 C16 O6 -80(15) . . . . ?
C21 Cr2 C16 O6 -172(100) . . . . ?
C16 Cr2 C18 O8 15(21) . . . . ?
C17 Cr2 C18 O8 -73(21) . . . . ?
C22 Cr2 C18 O8 -162(21) . . . . ?
C19 Cr2 C18 O8 104(21) . . . . ?
C23 Cr2 C18 O8 169(100) . . . . ?
C20 Cr2 C18 O8 103(21) . . . . ?
C24 Cr2 C18 O8 132(21) . . . . ?
C21 Cr2 C18 O8 -159(21) . . . . ?
C2 Cr1 C1 O1 97(9) . . . . ?
C3 Cr1 C1 O1 8(9) . . . . ?
C4 Cr1 C1 O1 -149(9) . . . . ?
C7 Cr1 C1 O1 -78(9) . . . . ?
C6 Cr1 C1 O1 -176(100) . . . . ?
C9 Cr1 C1 O1 -111(9) . . . . ?
C5 Cr1 C1 O1 -175(100) . . . . ?
C8 Cr1 C1 O1 -84(9) . . . . ?
C8 C9 C4 C5 -3.8(3) . . . . ?
C15 C9 C4 C5 175.80(19) . . . . ?
Cr1 C9 C4 C5 -58.41(17) . . . . ?
C8 C9 C4 C10 174.84(18) . . . . ?
C15 C9 C4 C10 -5.6(3) . . . . ?
Cr1 C9 C4 C10 120.18(18) . . . . ?
C8 C9 C4 Cr1 54.66(17) . . . . ?
C15 C9 C4 Cr1 -125.79(19) . . . . ?
O4 C10 C4 C5 -94.2(2) . . . . ?
O4 C10 C4 C9 87.3(2) . . . . ?
O4 C10 C4 Cr1 176.32(13) . . . . ?
C2 Cr1 C4 C5 -51.26(14) . . . . ?
C1 Cr1 C4 C5 -140.62(13) . . . . ?
C3 Cr1 C4 C5 138.6(2) . . . . ?
C7 Cr1 C4 C5 64.49(12) . . . . ?
C6 Cr1 C4 C5 27.92(12) . . . . ?
C9 Cr1 C4 C5 129.66(18) . . . . ?
C8 Cr1 C4 C5 101.12(13) . . . . ?
C2 Cr1 C4 C9 179.07(12) . . . . ?
C1 Cr1 C4 C9 89.71(13) . . . . ?
C3 Cr1 C4 C9 8.9(3) . . . . ?
C7 Cr1 C4 C9 -65.17(12) . . . . ?
C6 Cr1 C4 C9 -101.75(13) . . . . ?
C5 Cr1 C4 C9 -129.66(18) . . . . ?
C8 Cr1 C4 C9 -28.55(11) . . . . ?
C2 Cr1 C4 C10 63.68(18) . . . . ?
C1 Cr1 C4 C10 -25.68(17) . . . . ?
C3 Cr1 C4 C10 -106.5(3) . . . . ?
C7 Cr1 C4 C10 179.44(17) . . . . ?
C6 Cr1 C4 C10 142.86(18) . . . . ?
C9 Cr1 C4 C10 -115.4(2) . . . . ?
C5 Cr1 C4 C10 114.9(2) . . . . ?
C8 Cr1 C4 C10 -143.94(18) . . . . ?
C2 Cr1 C3 O3 -80(4) . . . . ?
C1 Cr1 C3 O3 9(4) . . . . ?
C4 Cr1 C3 O3 91(4) . . . . ?
C7 Cr1 C3 O3 162(4) . . . . ?
C6 Cr1 C3 O3 -170(4) . . . . ?
C9 Cr1 C3 O3 97(4) . . . . ?
C5 Cr1 C3 O3 -166(4) . . . . ?
C8 Cr1 C3 O3 125(4) . . . . ?
C9 C4 C5 C6 7.1(3) . . . . ?
C10 C4 C5 C6 -171.51(18) . . . . ?
Cr1 C4 C5 C6 -50.97(17) . . . . ?
C9 C4 C5 C11 -173.42(19) . . . . ?
C10 C4 C5 C11 8.0(3) . . . . ?
Cr1 C4 C5 C11 128.52(19) . . . . ?
C9 C4 C5 Cr1 58.06(17) . . . . ?
C10 C4 C5 Cr1 -120.54(18) . . . . ?
C7 C6 C5 C4 -3.4(3) . . . . ?
C12 C6 C5 C4 177.09(19) . . . . ?
Cr1 C6 C5 C4 50.39(17) . . . . ?
C7 C6 C5 C11 177.12(19) . . . . ?
C12 C6 C5 C11 -2.4(3) . . . . ?
Cr1 C6 C5 C11 -129.11(18) . . . . ?
C7 C6 C5 Cr1 -53.77(17) . . . . ?
C12 C6 C5 Cr1 126.70(19) . . . . ?
C2 Cr1 C5 C4 134.44(13) . . . . ?
C1 Cr1 C5 C4 46.50(15) . . . . ?
C3 Cr1 C5 C4 -140.2(2) . . . . ?
C7 Cr1 C5 C4 -105.07(13) . . . . ?
C6 Cr1 C5 C4 -134.37(18) . . . . ?
C9 Cr1 C5 C4 -30.92(12) . . . . ?
C8 Cr1 C5 C4 -67.40(12) . . . . ?
C2 Cr1 C5 C6 -91.19(13) . . . . ?
C1 Cr1 C5 C6 -179.12(12) . . . . ?
C3 Cr1 C5 C6 -5.8(3) . . . . ?
C4 Cr1 C5 C6 134.37(18) . . . . ?
C7 Cr1 C5 C6 29.30(11) . . . . ?
C9 Cr1 C5 C6 103.45(13) . . . . ?
C8 Cr1 C5 C6 66.97(12) . . . . ?
C2 Cr1 C5 C11 20.9(2) . . . . ?
C1 Cr1 C5 C11 -67.0(2) . . . . ?
C3 Cr1 C5 C11 106.3(3) . . . . ?
C4 Cr1 C5 C11 -113.5(2) . . . . ?
C7 Cr1 C5 C11 141.4(2) . . . . ?
C6 Cr1 C5 C11 112.1(2) . . . . ?
C9 Cr1 C5 C11 -144.4(2) . . . . ?
C8 Cr1 C5 C11 179.1(2) . . . . ?
C22 C21 C20 C19 4.6(3) . . . . ?
C27 C21 C20 C19 -175.79(18) . . . . ?
Cr2 C21 C20 C19 53.99(17) . . . . ?
C22 C21 C20 C26 -175.41(18) . . . . ?
C27 C21 C20 C26 4.2(3) . . . . ?
Cr2 C21 C20 C26 -126.00(19) . . . . ?
C22 C21 C20 Cr2 -49.40(17) . . . . ?
C27 C21 C20 Cr2 130.22(19) . . . . ?
C24 C19 C20 C21 1.9(3) . . . . ?
C25 C19 C20 C21 -179.09(18) . . . . ?
Cr2 C19 C20 C21 -55.31(17) . . . . ?
C24 C19 C20 C26 -178.11(18) . . . . ?
C25 C19 C20 C26 0.9(3) . . . . ?
Cr2 C19 C20 C26 124.68(18) . . . . ?
C24 C19 C20 Cr2 57.21(17) . . . . ?
C25 C19 C20 Cr2 -123.78(18) . . . . ?
C18 Cr2 C20 C21 133.4(2) . . . . ?
C16 Cr2 C20 C21 -139.70(13) . . . . ?
C17 Cr2 C20 C21 -51.32(14) . . . . ?
C22 Cr2 C20 C21 27.89(12) . . . . ?
C19 Cr2 C20 C21 131.54(18) . . . . ?
C23 Cr2 C20 C21 64.97(12) . . . . ?
C24 Cr2 C20 C21 101.85(13) . . . . ?
C18 Cr2 C20 C19 1.9(3) . . . . ?
C16 Cr2 C20 C19 88.76(13) . . . . ?
C17 Cr2 C20 C19 177.14(12) . . . . ?
C22 Cr2 C20 C19 -103.65(13) . . . . ?
C23 Cr2 C20 C19 -66.57(12) . . . . ?
C24 Cr2 C20 C19 -29.69(11) . . . . ?
C21 Cr2 C20 C19 -131.54(18) . . . . ?
C18 Cr2 C20 C26 -111.6(3) . . . . ?
C16 Cr2 C20 C26 -24.73(19) . . . . ?
C17 Cr2 C20 C26 63.7(2) . . . . ?
C22 Cr2 C20 C26 142.87(19) . . . . ?
C19 Cr2 C20 C26 -113.5(2) . . . . ?
C23 Cr2 C20 C26 179.95(19) . . . . ?
C24 Cr2 C20 C26 -143.18(19) . . . . ?
C21 Cr2 C20 C26 115.0(2) . . . . ?
